data_7033219
loop_
_publ_author_name
'Solomatina, A. I.'
'Krupenya, D. V.'
'Gurzhiy, V. V.'
'Zlatkin, I.'
'Pushkarev, A. P.'
'Bochkarev, M. N.'
'Besley, N. A.'
'Bichoutskaia, E.'
'Tunik, S. P.'

_publ_section_title
;
 Cyclometallated platinum(ii) complexes containing NHC ligands: synthesis,
 characterization, photophysics and their application as emitters in
 OLEDs.
;
_journal_issue 16
_journal_name_full 'Dalton transactions (Cambridge, England : 2003)'
_journal_page_first 7152
_journal_page_last 7162
_journal_paper_doi 10.1039/c4dt03106g
_journal_volume 44
_journal_year 2015
_chemical_formula_moiety 'C32 H26 Cl N3 Pt'
_chemical_formula_sum 'C32 H26 Cl N3 Pt'
_chemical_formula_weight 683.10
_chemical_name_systematic
;
 ?
;
_space_group_crystal_system monoclinic
_space_group_IT_number 14
_space_group_name_Hall '-P 2yn'
_space_group_name_H-M_alt 'P 1 21/n 1'
_symmetry_space_group_name_Hall '-P 2yn'
_symmetry_space_group_name_H-M 'P 1 21/n 1'
_atom_sites_solution_hydrogens geom
_audit_creation_date 2013-12-25
_audit_creation_method
;
Olex2 1.2
(compiled 2013.11.15 svn.r2834 for OlexSys, GUI svn.r4720)
;
_audit_update_record
;
2014-02-05 deposited with the CCDC.
2014-11-24 downloaded from the CCDC.
;
_cell_angle_alpha 90
_cell_angle_beta 107.167(3)
_cell_angle_gamma 90
_cell_formula_units_Z 4
_cell_length_a 11.2555(2)
_cell_length_b 16.6139(2)
_cell_length_c 14.7861(3)
_cell_measurement_reflns_used 4143
_cell_measurement_temperature 100(2)
_cell_measurement_theta_max 29.1558
_cell_measurement_theta_min 2.8388
_cell_volume 2641.78(9)
_computing_cell_refinement
;
CrysAlisPro, Agilent Technologies,
Version 1.171.36.20 (release 27-06-2012 CrysAlis171 .NET)
(compiled Jul 11 2012,15:38:31)
;
_computing_data_collection
;
CrysAlisPro, Agilent Technologies,
Version 1.171.36.20 (release 27-06-2012 CrysAlis171 .NET)
(compiled Jul 11 2012,15:38:31)
;
_computing_data_reduction
;
CrysAlisPro, Agilent Technologies,
Version 1.171.36.20 (release 27-06-2012 CrysAlis171 .NET)
(compiled Jul 11 2012,15:38:31)
;
_computing_molecular_graphics 'Olex2 (Dolomanov et al., 2009)'
_computing_publication_material 'Olex2 (Dolomanov et al., 2009)'
_computing_structure_refinement 'ShelXL (Sheldrick, 2008)'
_diffrn_ambient_temperature 100(2)
_diffrn_detector_area_resol_mean 16.2096
_diffrn_measured_fraction_theta_full 0.999
_diffrn_measured_fraction_theta_max 0.999
_diffrn_measurement_device_type 'Xcalibur, Eos'
_diffrn_measurement_method '\w scans'
_diffrn_orient_matrix_UB_11 0.0369669000
_diffrn_orient_matrix_UB_12 0.0227179000
_diffrn_orient_matrix_UB_13 -0.0220931000
_diffrn_orient_matrix_UB_21 0.0125151000
_diffrn_orient_matrix_UB_22 0.0283727000
_diffrn_orient_matrix_UB_23 0.0374647000
_diffrn_orient_matrix_UB_31 0.0532389000
_diffrn_orient_matrix_UB_32 -0.0224033000
_diffrn_orient_matrix_UB_33 0.0250780000
_diffrn_radiation_monochromator graphite
_diffrn_radiation_type MoK\a
_diffrn_radiation_wavelength 0.71073
_diffrn_reflns_av_R_equivalents 0.0417
_diffrn_reflns_av_unetI/netI 0.0643
_diffrn_reflns_Laue_measured_fraction_full 0.999
_diffrn_reflns_Laue_measured_fraction_max 0.963
_diffrn_reflns_limit_h_max 14
_diffrn_reflns_limit_h_min -13
_diffrn_reflns_limit_k_max 19
_diffrn_reflns_limit_k_min -21
_diffrn_reflns_limit_l_max 10
_diffrn_reflns_limit_l_min -19
_diffrn_reflns_number 13173
_diffrn_reflns_point_group_measured_fraction_full 0.999
_diffrn_reflns_point_group_measured_fraction_max 0.963
_diffrn_reflns_theta_full 25.242
_diffrn_reflns_theta_max 27.494
_diffrn_reflns_theta_min 2.845
_diffrn_source 'Enhance (Mo) X-ray Source'
_exptl_absorpt_coefficient_mu 5.439
_exptl_absorpt_correction_T_max 1.00000
_exptl_absorpt_correction_T_min 0.65368
_exptl_absorpt_correction_type multi-scan
_exptl_absorpt_process_details
;
CrysAlisPro, Agilent Technologies,
Version 1.171.36.20 (release 27-06-2012 CrysAlis171 .NET)
(compiled Jul 11 2012,15:38:31)
Empirical absorption correction using spherical harmonics,
 implemented in SCALE3 ABSPACK scaling algorithm.
;
_exptl_crystal_colour yellow
_exptl_crystal_density_diffrn 1.717
_exptl_crystal_description prism
_exptl_crystal_F_000 1336
_exptl_crystal_size_max 0.27
_exptl_crystal_size_mid 0.21
_exptl_crystal_size_min 0.14
_refine_diff_density_max 1.537
_refine_diff_density_min -1.018
_refine_diff_density_rms 0.163
_refine_ls_extinction_method none
_refine_ls_goodness_of_fit_ref 1.051
_refine_ls_hydrogen_treatment constr
_refine_ls_matrix_type full
_refine_ls_number_parameters 334
_refine_ls_number_reflns 5843
_refine_ls_number_restraints 0
_refine_ls_restrained_S_all 1.051
_refine_ls_R_factor_all 0.0523
_refine_ls_R_factor_gt 0.0345
_refine_ls_shift/su_max 0.000
_refine_ls_shift/su_mean 0.000
_refine_ls_structure_factor_coef Fsqd
_refine_ls_weighting_details 'w=1/[\s^2^(Fo^2^)+(0.0145P)^2^] where P=(Fo^2^+2Fc^2^)/3'
_refine_ls_weighting_scheme calc
_refine_ls_wR_factor_gt 0.0571
_refine_ls_wR_factor_ref 0.0647
_reflns_Friedel_coverage 0.000
_reflns_number_gt 4600
_reflns_number_total 5843
_reflns_threshold_expression 'I > 2\s(I)'
_cod_data_source_file c4dt03106g2.cif
_cod_data_source_block sa_23_12
_cod_depositor_comments 'Adding full bibliography for 7033218--7033223.cif.'
_cod_original_cell_volume 2641.79(10)
_cod_database_code 7033219
_shelxl_version_number 2013-4
_shelx_space_group_comment
;
The symmetry employed for this shelxl refinement is uniquely defined
by the following loop, which should always be used as a source of
symmetry information in preference to the above space-group names.
They are only intended as comments.
;
_reflns_odcompleteness_completeness 99.84
_reflns_odcompleteness_iscentric 1
_reflns_odcompleteness_theta 26.32
_olex2_refinement_description
;
1. Fixed Uiso
 At 1.2 times of:
  All C(H) groups, All C(H,H) groups
2.a Secondary CH2 refined with riding coordinates:
 C13(H13A,H13B), C20(H20A,H20B)
2.b Aromatic/amide H refined with riding coordinates:
 C1(H1), C2(H2), C3(H3), C4(H4), C7(H7), C8(H8), C9(H9), C10(H10), C15(H15),
 C16(H16), C17(H17), C18(H18), C19(H19), C22(H22), C23(H23), C24(H24), C25(H25),
  C26(H26), C28(H28), C29(H29), C30(H30), C31(H31)
;

loop_
_space_group_symop_operation_xyz
'x, y, z'
'-x+1/2, y+1/2, -z+1/2'
'-x, -y, -z'
'x-1/2, -y-1/2, z-1/2'

loop_
_atom_site_label
_atom_site_type_symbol
_atom_site_fract_x
_atom_site_fract_y
_atom_site_fract_z
_atom_site_U_iso_or_equiv
_atom_site_adp_type
_atom_site_occupancy
_atom_site_site_symmetry_order
_atom_site_calc_flag
_atom_site_refinement_flags_posn
Pt1 Pt 0.12996(2) 0.80113(2) 0.50016(2) 0.01479(6) Uani 1 1 d .
Cl1 Cl -0.08667(10) 0.77972(7) 0.42479(9) 0.0245(3) Uani 1 1 d .
N1 N 0.1258(3) 0.9199(2) 0.4559(3) 0.0204(9) Uani 1 1 d .
N2 N 0.1502(3) 0.6197(2) 0.5022(3) 0.0141(9) Uani 1 1 d .
N3 N 0.1585(3) 0.6693(2) 0.6401(3) 0.0166(9) Uani 1 1 d .
C1 C 0.0260(4) 0.9585(3) 0.3986(4) 0.0225(12) Uani 1 1 d .
H1 H -0.0474 0.9298 0.3737 0.027 Uiso 1 1 calc R
C2 C 0.0288(5) 1.0376(3) 0.3761(4) 0.0311(14) Uani 1 1 d .
H2 H -0.0419 1.0628 0.3377 0.037 Uiso 1 1 calc R
C3 C 0.1392(5) 1.0804(3) 0.4115(4) 0.0365(15) Uani 1 1 d .
H3 H 0.1444 1.1342 0.3959 0.044 Uiso 1 1 calc R
C4 C 0.2406(5) 1.0411(3) 0.4702(4) 0.0312(14) Uani 1 1 d .
H4 H 0.3142 1.0693 0.4960 0.037 Uiso 1 1 calc R
C5 C 0.2345(4) 0.9610(3) 0.4913(4) 0.0206(11) Uani 1 1 d .
C6 C 0.3362(4) 0.9110(3) 0.5510(3) 0.0205(11) Uani 1 1 d .
C7 C 0.4558(4) 0.9414(3) 0.5934(4) 0.0288(13) Uani 1 1 d .
H7 H 0.4738 0.9949 0.5844 0.035 Uiso 1 1 calc R
C8 C 0.5469(4) 0.8917(4) 0.6488(4) 0.0311(14) Uani 1 1 d .
H8 H 0.6269 0.9114 0.6760 0.037 Uiso 1 1 calc R
C9 C 0.5193(4) 0.8130(3) 0.6637(4) 0.0279(13) Uani 1 1 d .
H9 H 0.5807 0.7799 0.7016 0.033 Uiso 1 1 calc R
C10 C 0.4007(4) 0.7824(3) 0.6226(3) 0.0213(11) Uani 1 1 d .
H10 H 0.3839 0.7291 0.6336 0.026 Uiso 1 1 calc R
C11 C 0.3046(4) 0.8309(3) 0.5640(3) 0.0171(10) Uani 1 1 d .
C12 C 0.1476(4) 0.6906(3) 0.5492(3) 0.0154(10) Uani 1 1 d .
C13 C 0.1474(4) 0.6144(3) 0.4024(3) 0.0210(11) Uani 1 1 d .
H13A H 0.1320 0.6674 0.3740 0.025 Uiso 1 1 calc R
H13B H 0.0794 0.5796 0.3690 0.025 Uiso 1 1 calc R
C14 C 0.2674(4) 0.5819(3) 0.3913(3) 0.0183(11) Uani 1 1 d .
C15 C 0.3789(4) 0.6219(3) 0.4304(4) 0.0246(12) Uani 1 1 d .
H15 H 0.3802 0.6685 0.4654 0.029 Uiso 1 1 calc R
C16 C 0.4886(4) 0.5929(3) 0.4179(4) 0.0285(13) Uani 1 1 d .
H16 H 0.5625 0.6207 0.4441 0.034 Uiso 1 1 calc R
C17 C 0.4891(4) 0.5237(3) 0.3670(4) 0.0255(12) Uani 1 1 d .
H17 H 0.5630 0.5043 0.3592 0.031 Uiso 1 1 calc R
C18 C 0.3787(4) 0.4830(3) 0.3277(4) 0.0257(12) Uani 1 1 d .
H18 H 0.3778 0.4362 0.2931 0.031 Uiso 1 1 calc R
C19 C 0.2692(4) 0.5124(3) 0.3401(3) 0.0207(11) Uani 1 1 d .
H19 H 0.1953 0.4847 0.3134 0.025 Uiso 1 1 calc R
C20 C 0.1546(4) 0.7253(3) 0.7150(3) 0.0201(11) Uani 1 1 d .
H20A H 0.1512 0.7800 0.6914 0.024 Uiso 1 1 calc R
H20B H 0.2299 0.7198 0.7675 0.024 Uiso 1 1 calc R
C21 C 0.0429(4) 0.7100(3) 0.7496(4) 0.0178(11) Uani 1 1 d .
C22 C 0.0570(4) 0.6996(3) 0.8459(4) 0.0230(11) Uani 1 1 d .
H22 H 0.1358 0.7019 0.8894 0.028 Uiso 1 1 calc R
C23 C -0.0458(4) 0.6858(3) 0.8767(4) 0.0263(12) Uani 1 1 d .
H23 H -0.0360 0.6795 0.9410 0.032 Uiso 1 1 calc R
C24 C -0.1630(4) 0.6814(3) 0.8125(4) 0.0278(13) Uani 1 1 d .
H24 H -0.2316 0.6713 0.8336 0.033 Uiso 1 1 calc R
C25 C -0.1784(4) 0.6921(3) 0.7171(4) 0.0265(13) Uani 1 1 d .
H25 H -0.2576 0.6903 0.6742 0.032 Uiso 1 1 calc R
C26 C -0.0756(4) 0.7054(3) 0.6851(4) 0.0211(11) Uani 1 1 d .
H26 H -0.0859 0.7113 0.6207 0.025 Uiso 1 1 calc R
C27 C 0.1647(4) 0.5552(3) 0.5632(4) 0.0164(11) Uani 1 1 d .
C28 C 0.1689(4) 0.4726(3) 0.5480(4) 0.0202(11) Uani 1 1 d .
H28 H 0.1636 0.4517 0.4886 0.024 Uiso 1 1 calc R
C29 C 0.1813(4) 0.4236(3) 0.6251(4) 0.0220(12) Uani 1 1 d .
H29 H 0.1850 0.3681 0.6178 0.026 Uiso 1 1 calc R
C30 C 0.1886(4) 0.4549(3) 0.7141(4) 0.0257(13) Uani 1 1 d .
H30 H 0.1981 0.4196 0.7646 0.031 Uiso 1 1 calc R
C31 C 0.1821(4) 0.5364(3) 0.7296(4) 0.0194(11) Uani 1 1 d .
H31 H 0.1856 0.5571 0.7888 0.023 Uiso 1 1 calc R
C32 C 0.1702(4) 0.5857(3) 0.6517(3) 0.0170(11) Uani 1 1 d .

loop_
_atom_site_aniso_label
_atom_site_aniso_U_11
_atom_site_aniso_U_22
_atom_site_aniso_U_33
_atom_site_aniso_U_23
_atom_site_aniso_U_13
_atom_site_aniso_U_12
Pt1 0.01737(10) 0.01182(9) 0.01523(10) 0.00024(9) 0.00489(7) 0.00026(8)
Cl1 0.0176(6) 0.0192(6) 0.0298(7) -0.0015(6) -0.0035(5) -0.0001(5)
N1 0.028(2) 0.014(2) 0.020(2) -0.001(2) 0.0092(19) 0.0015(18)
N2 0.0121(19) 0.020(2) 0.009(2) 0.0039(19) 0.0021(16) 0.0114(16)
N3 0.0156(19) 0.0120(19) 0.020(2) 0.003(2) 0.0025(17) 0.0033(16)
C1 0.028(3) 0.019(3) 0.021(3) -0.003(2) 0.008(2) 0.004(2)
C2 0.052(4) 0.018(3) 0.028(3) 0.002(3) 0.019(3) 0.013(3)
C3 0.070(4) 0.014(3) 0.037(4) 0.002(3) 0.034(3) 0.007(3)
C4 0.040(3) 0.025(3) 0.033(3) -0.008(3) 0.018(3) -0.011(3)
C5 0.037(3) 0.013(2) 0.019(3) -0.004(2) 0.019(2) -0.002(2)
C6 0.026(3) 0.020(3) 0.020(3) -0.006(2) 0.013(2) -0.007(2)
C7 0.038(3) 0.030(3) 0.022(3) -0.012(3) 0.016(3) -0.014(3)
C8 0.026(3) 0.051(4) 0.018(3) -0.009(3) 0.009(2) -0.017(3)
C9 0.015(2) 0.050(4) 0.018(3) -0.006(3) 0.004(2) 0.007(2)
C10 0.021(2) 0.027(3) 0.017(3) -0.004(2) 0.008(2) -0.004(2)
C11 0.023(2) 0.019(2) 0.012(2) -0.004(2) 0.009(2) -0.002(2)
C12 0.014(2) 0.018(2) 0.014(3) -0.003(2) 0.0026(19) -0.0003(19)
C13 0.027(3) 0.018(3) 0.016(3) -0.005(2) 0.003(2) -0.002(2)
C14 0.024(3) 0.017(2) 0.013(3) 0.004(2) 0.006(2) 0.002(2)
C15 0.030(3) 0.021(3) 0.025(3) -0.007(3) 0.012(2) -0.005(2)
C16 0.023(3) 0.036(3) 0.028(3) 0.002(3) 0.009(2) -0.005(2)
C17 0.025(3) 0.027(3) 0.028(3) 0.004(3) 0.013(2) 0.001(2)
C18 0.032(3) 0.022(3) 0.027(3) 0.000(3) 0.014(2) 0.003(2)
C19 0.026(3) 0.017(3) 0.019(3) -0.002(2) 0.007(2) 0.000(2)
C20 0.026(3) 0.014(2) 0.017(3) 0.001(2) 0.002(2) 0.000(2)
C21 0.021(2) 0.010(2) 0.022(3) 0.001(2) 0.007(2) 0.0017(19)
C22 0.029(3) 0.014(2) 0.026(3) -0.001(3) 0.009(2) 0.002(2)
C23 0.038(3) 0.021(3) 0.025(3) -0.002(3) 0.017(2) 0.002(2)
C24 0.028(3) 0.023(3) 0.042(4) -0.002(3) 0.024(3) 0.004(2)
C25 0.021(2) 0.021(3) 0.040(4) -0.001(3) 0.012(2) 0.005(2)
C26 0.026(3) 0.013(2) 0.028(3) 0.003(2) 0.012(2) 0.004(2)
C27 0.013(2) 0.014(2) 0.021(3) 0.004(2) 0.003(2) 0.0002(19)
C28 0.016(2) 0.021(3) 0.024(3) -0.005(2) 0.006(2) -0.001(2)
C29 0.020(2) 0.015(2) 0.034(3) 0.003(3) 0.013(2) -0.003(2)
C30 0.026(3) 0.025(3) 0.029(3) 0.010(3) 0.013(2) 0.005(2)
C31 0.019(2) 0.023(3) 0.018(3) 0.002(2) 0.009(2) 0.003(2)
C32 0.014(2) 0.021(3) 0.017(3) 0.006(2) 0.005(2) 0.002(2)

loop_
_atom_type_symbol
_atom_type_description
_atom_type_scat_dispersion_real
_atom_type_scat_dispersion_imag
_atom_type_scat_source
C C 0.0033 0.0016 'International Tables Vol C Tables 4.2.6.8 and 6.1.1.4'
H H 0.0000 0.0000 'International Tables Vol C Tables 4.2.6.8 and 6.1.1.4'
N N 0.0061 0.0033 'International Tables Vol C Tables 4.2.6.8 and 6.1.1.4'
Cl Cl 0.1484 0.1585 'International Tables Vol C Tables 4.2.6.8 and 6.1.1.4'
Pt Pt -1.7033 8.3905 'International Tables Vol C Tables 4.2.6.8 and 6.1.1.4'

loop_
_geom_angle_atom_site_label_1
_geom_angle_atom_site_label_2
_geom_angle_atom_site_label_3
_geom_angle
N1 Pt1 Cl1 93.99(10)
C11 Pt1 Cl1 173.94(14)
C11 Pt1 N1 80.77(17)
C12 Pt1 Cl1 90.65(12)
C12 Pt1 N1 175.24(16)
C12 Pt1 C11 94.55(18)
C1 N1 Pt1 125.9(3)
C1 N1 C5 119.2(4)
C5 N1 Pt1 114.9(3)
C12 N2 C13 124.3(4)
C12 N2 C27 110.6(4)
C27 N2 C13 124.9(4)
C12 N3 C20 124.8(4)
C12 N3 C32 111.0(4)
C32 N3 C20 124.2(4)
N1 C1 H1 118.8
N1 C1 C2 122.5(5)
C2 C1 H1 118.8
C1 C2 H2 120.5
C1 C2 C3 119.0(5)
C3 C2 H2 120.5
C2 C3 H3 120.8
C4 C3 C2 118.5(5)
C4 C3 H3 120.8
C3 C4 H4 119.5
C5 C4 C3 121.0(5)
C5 C4 H4 119.5
N1 C5 C4 119.9(5)
N1 C5 C6 113.3(4)
C4 C5 C6 126.8(5)
C7 C6 C5 122.5(5)
C7 C6 C11 121.9(5)
C11 C6 C5 115.6(4)
C6 C7 H7 120.1
C8 C7 C6 119.8(5)
C8 C7 H7 120.1
C7 C8 H8 120.0
C9 C8 C7 120.0(5)
C9 C8 H8 120.0
C8 C9 H9 119.7
C8 C9 C10 120.7(5)
C10 C9 H9 119.7
C9 C10 H10 119.3
C9 C10 C11 121.4(5)
C11 C10 H10 119.3
C6 C11 Pt1 115.3(3)
C6 C11 C10 116.2(4)
C10 C11 Pt1 128.4(4)
N2 C12 Pt1 129.1(3)
N3 C12 Pt1 125.4(3)
N3 C12 N2 105.5(4)
N2 C13 H13A 109.2
N2 C13 H13B 109.2
N2 C13 C14 112.1(4)
H13A C13 H13B 107.9
C14 C13 H13A 109.2
C14 C13 H13B 109.2
C15 C14 C13 120.9(4)
C19 C14 C13 121.0(4)
C19 C14 C15 118.0(4)
C14 C15 H15 119.7
C14 C15 C16 120.7(5)
C16 C15 H15 119.7
C15 C16 H16 119.7
C17 C16 C15 120.7(5)
C17 C16 H16 119.7
C16 C17 H17 120.3
C16 C17 C18 119.3(5)
C18 C17 H17 120.3
C17 C18 H18 120.1
C17 C18 C19 119.8(5)
C19 C18 H18 120.1
C14 C19 C18 121.5(5)
C14 C19 H19 119.3
C18 C19 H19 119.3
N3 C20 H20A 109.3
N3 C20 H20B 109.3
N3 C20 C21 111.4(4)
H20A C20 H20B 108.0
C21 C20 H20A 109.3
C21 C20 H20B 109.3
C22 C21 C20 120.7(4)
C26 C21 C20 120.0(4)
C26 C21 C22 119.2(4)
C21 C22 H22 119.9
C23 C22 C21 120.2(5)
C23 C22 H22 119.9
C22 C23 H23 119.9
C24 C23 C22 120.3(5)
C24 C23 H23 119.9
C23 C24 H24 119.9
C25 C24 C23 120.2(5)
C25 C24 H24 119.9
C24 C25 H25 119.9
C24 C25 C26 120.1(5)
C26 C25 H25 119.9
C21 C26 H26 120.0
C25 C26 C21 120.0(5)
C25 C26 H26 120.0
N2 C27 C28 131.5(5)
N2 C27 C32 107.2(4)
C32 C27 C28 121.2(5)
C27 C28 H28 121.7
C29 C28 C27 116.7(5)
C29 C28 H28 121.7
C28 C29 H29 119.2
C28 C29 C30 121.7(5)
C30 C29 H29 119.2
C29 C30 H30 118.9
C31 C30 C29 122.1(5)
C31 C30 H30 118.9
C30 C31 H31 122.0
C30 C31 C32 116.0(5)
C32 C31 H31 122.0
C27 C32 N3 105.7(4)
C31 C32 N3 132.1(5)
C31 C32 C27 122.2(4)

loop_
_geom_bond_atom_site_label_1
_geom_bond_atom_site_label_2
_geom_bond_distance
Pt1 Cl1 2.3895(11)
Pt1 N1 2.074(4)
Pt1 C11 1.976(4)
Pt1 C12 1.962(5)
N1 C1 1.353(5)
N1 C5 1.364(6)
N2 C12 1.373(5)
N2 C13 1.469(6)
N2 C27 1.380(6)
N3 C12 1.359(6)
N3 C20 1.458(6)
N3 C32 1.400(6)
C1 H1 0.9300
C1 C2 1.358(6)
C2 H2 0.9300
C2 C3 1.392(7)
C3 H3 0.9300
C3 C4 1.376(7)
C4 H4 0.9300
C4 C5 1.373(6)
C5 C6 1.478(6)
C6 C7 1.401(6)
C6 C11 1.405(6)
C7 H7 0.9300
C7 C8 1.382(7)
C8 H8 0.9300
C8 C9 1.377(7)
C9 H9 0.9300
C9 C10 1.389(6)
C10 H10 0.9300
C10 C11 1.419(6)
C13 H13A 0.9700
C13 H13B 0.9700
C13 C14 1.509(6)
C14 C15 1.386(6)
C14 C19 1.385(6)
C15 H15 0.9300
C15 C16 1.387(6)
C16 H16 0.9300
C16 C17 1.376(7)
C17 H17 0.9300
C17 C18 1.383(6)
C18 H18 0.9300
C18 C19 1.386(6)
C19 H19 0.9300
C20 H20A 0.9700
C20 H20B 0.9700
C20 C21 1.512(6)
C21 C22 1.395(7)
C21 C26 1.394(6)
C22 H22 0.9300
C22 C23 1.382(7)
C23 H23 0.9300
C23 C24 1.381(6)
C24 H24 0.9300
C24 C25 1.381(7)
C25 H25 0.9300
C25 C26 1.391(6)
C26 H26 0.9300
C27 C28 1.393(6)
C27 C32 1.388(6)
C28 H28 0.9300
C28 C29 1.375(6)
C29 H29 0.9300
C29 C30 1.394(7)
C30 H30 0.9300
C30 C31 1.380(6)
C31 H31 0.9300
C31 C32 1.387(6)

loop_
_geom_torsion_atom_site_label_1
_geom_torsion_atom_site_label_2
_geom_torsion_atom_site_label_3
_geom_torsion_atom_site_label_4
_geom_torsion
Pt1 N1 C1 C2 176.9(4)
Pt1 N1 C5 C4 -176.9(4)
Pt1 N1 C5 C6 2.8(5)
N1 C1 C2 C3 1.5(8)
N1 C5 C6 C7 179.4(4)
N1 C5 C6 C11 -1.7(6)
N2 C13 C14 C15 -60.6(6)
N2 C13 C14 C19 120.8(5)
N2 C27 C28 C29 -178.2(4)
N2 C27 C32 N3 0.0(5)
N2 C27 C32 C31 178.7(4)
N3 C20 C21 C22 127.7(5)
N3 C20 C21 C26 -51.6(6)
C1 N1 C5 C4 1.5(7)
C1 N1 C5 C6 -178.8(4)
C1 C2 C3 C4 -1.7(8)
C2 C3 C4 C5 2.0(8)
C3 C4 C5 N1 -1.9(8)
C3 C4 C5 C6 178.4(5)
C4 C5 C6 C7 -0.9(8)
C4 C5 C6 C11 177.9(5)
C5 N1 C1 C2 -1.4(7)
C5 C6 C7 C8 179.8(5)
C5 C6 C11 Pt1 -0.2(6)
C5 C6 C11 C10 -178.9(4)
C6 C7 C8 C9 -1.3(8)
C7 C6 C11 Pt1 178.6(4)
C7 C6 C11 C10 -0.1(7)
C7 C8 C9 C10 0.8(8)
C8 C9 C10 C11 0.2(8)
C9 C10 C11 Pt1 -179.0(4)
C9 C10 C11 C6 -0.5(7)
C11 C6 C7 C8 1.0(8)
C12 N2 C13 C14 113.3(4)
C12 N2 C27 C28 177.9(4)
C12 N2 C27 C32 0.7(5)
C12 N3 C20 C21 115.5(5)
C12 N3 C32 C27 -0.7(5)
C12 N3 C32 C31 -179.2(4)
C13 N2 C12 Pt1 4.0(6)
C13 N2 C12 N3 -176.8(3)
C13 N2 C27 C28 -6.4(7)
C13 N2 C27 C32 176.4(4)
C13 C14 C15 C16 -178.3(5)
C13 C14 C19 C18 178.6(5)
C14 C15 C16 C17 -0.5(8)
C15 C14 C19 C18 -0.1(7)
C15 C16 C17 C18 0.4(8)
C16 C17 C18 C19 -0.1(8)
C17 C18 C19 C14 -0.1(8)
C19 C14 C15 C16 0.3(7)
C20 N3 C12 Pt1 2.1(6)
C20 N3 C12 N2 -177.1(4)
C20 N3 C32 C27 177.5(4)
C20 N3 C32 C31 -1.0(7)
C20 C21 C22 C23 179.8(4)
C20 C21 C26 C25 -179.4(4)
C21 C22 C23 C24 0.7(7)
C22 C21 C26 C25 1.2(7)
C22 C23 C24 C25 -1.1(7)
C23 C24 C25 C26 1.5(8)
C24 C25 C26 C21 -1.6(7)
C26 C21 C22 C23 -0.8(7)
C27 N2 C12 Pt1 179.7(3)
C27 N2 C12 N3 -1.1(5)
C27 N2 C13 C14 -61.8(5)
C27 C28 C29 C30 0.4(6)
C28 C27 C32 N3 -177.6(4)
C28 C27 C32 C31 1.1(7)
C28 C29 C30 C31 0.9(7)
C29 C30 C31 C32 -1.1(7)
C30 C31 C32 N3 178.5(4)
C30 C31 C32 C27 0.2(6)
C32 N3 C12 Pt1 -179.7(3)
C32 N3 C12 N2 1.1(5)
C32 N3 C20 C21 -62.5(5)
C32 C27 C28 C29 -1.3(6)
